data_4518327
loop_
_publ_author_name
'Nallagonda, Rajender'
'Karimov, Rashad R.'

_publ_section_title
;
 Copper-Catalyzed Regio- and Diastereoselective Additions of
 Boron-Stabilized Carbanions to Heteroarenium Salts: Synthesis of
 Azaheterocycles Containing Contiguous Stereocenters
;
_journal_name_full 'ACS Catalysis'
_journal_page_first 248
_journal_page_last 254
_journal_paper_doi 10.1021/acscatal.0c04474
_journal_year 2020
_chemical_formula_sum 'C28 H33 B Br N O4'
_chemical_formula_weight 538.28
_chemical_name_common Rajender052820_1
_space_group_crystal_system triclinic
_space_group_IT_number 2
_space_group_name_Hall '-P 1'
_space_group_name_H-M_alt 'P -1'
_atom_sites_solution_hydrogens geom
_atom_sites_solution_primary direct
_cell_angle_alpha 74.6461(9)
_cell_angle_beta 84.2332(9)
_cell_angle_gamma 88.2173(9)
_cell_formula_units_Z 2
_cell_length_a 10.0807(4)
_cell_length_b 11.1859(5)
_cell_length_c 12.2258(5)
_cell_measurement_reflns_used 9583
_cell_measurement_temperature 110.(2)
_cell_measurement_theta_max 70.1801
_cell_measurement_theta_min 3.7666
_cell_volume 1322.66(10)
_computing_cell_refinement 'SAINT V8.40A (Bruker Nano, Inc., 2019)'
_computing_data_collection 'Bruker Instrument Service, BIS, v6.2.6 (Bruker AXS Inc., 2017)'
_computing_data_reduction 'SAINT V8.40A (Bruker Nano, Inc., 2019)'
_computing_molecular_graphics 'Bruker SHELXTL'
_computing_publication_material 'APEX3 v2018.1-0 (Bruker AXS Inc., 2017)'
_computing_structure_refinement 'SHELXL-2014 (Sheldrick 2014)'
_computing_structure_solution 'XT, VERSION 2014/5'
_diffrn_ambient_temperature 110.(2)
_diffrn_detector_area_resol_mean 7.3910
_diffrn_measured_fraction_theta_full 0.982
_diffrn_measured_fraction_theta_max 0.982
_diffrn_measurement_device_type 'Bruker D8 VENTURE'
_diffrn_measurement_method '\f and \w scans'
_diffrn_radiation_monochromator 'multilayer mirror'
_diffrn_radiation_type 'Cu K\a'
_diffrn_radiation_wavelength 1.54184
_diffrn_reflns_av_R_equivalents 0.0377
_diffrn_reflns_av_unetI/netI 0.0150
_diffrn_reflns_limit_h_max 12
_diffrn_reflns_limit_h_min -12
_diffrn_reflns_limit_k_max 13
_diffrn_reflns_limit_k_min -13
_diffrn_reflns_limit_l_max 15
_diffrn_reflns_limit_l_min -15
_diffrn_reflns_number 129089
_diffrn_reflns_theta_full 70.09
_diffrn_reflns_theta_max 74.93
_diffrn_reflns_theta_min 3.77
_diffrn_source 'microfocus sealed tube'
_diffrn_source_type 'Incoatec I\mS DIAMOND'
_exptl_absorpt_coefficient_mu 2.384
_exptl_absorpt_correction_T_max 0.38
_exptl_absorpt_correction_T_min 0.23
_exptl_absorpt_correction_type multi-scan
_exptl_absorpt_process_details
;
Krause, L., Herbst-Irmer, R., Sheldrick, G. M., Stalke, D. (2015).
"Comparison of silver and molybdenum microfocus X-ray sources for
single-crystal structure determination"
J. Appl. Cryst. 48, 3-10.
;
_exptl_crystal_density_diffrn 1.351
_exptl_crystal_density_method 'not measured'
_exptl_crystal_description square
_exptl_crystal_F_000 560
_exptl_crystal_size_max 0.500
_exptl_crystal_size_mid 0.500
_exptl_crystal_size_min 0.500
_refine_diff_density_max 0.581
_refine_diff_density_min -0.833
_refine_ls_extinction_method none
_refine_ls_goodness_of_fit_ref 1.099
_refine_ls_hydrogen_treatment constr
_refine_ls_matrix_type full
_refine_ls_number_parameters 321
_refine_ls_number_reflns 5345
_refine_ls_number_restraints 0
_refine_ls_restrained_S_all 1.099
_refine_ls_R_factor_all 0.0351
_refine_ls_R_factor_gt 0.0351
_refine_ls_shift/su_max 0.001
_refine_ls_shift/su_mean 0.000
_refine_ls_structure_factor_coef Fsqd
_refine_ls_weighting_details 'w=1/[\s^2^(Fo^2^)+(0.0341P)^2^+1.4764P] where P=(Fo^2^+2Fc^2^)/3'
_refine_ls_weighting_scheme calc
_refine_ls_wR_factor_gt 0.0868
_refine_ls_wR_factor_ref 0.0868
_reflns_number_gt 5342
_reflns_number_total 5345
_reflns_threshold_expression 'I > 2\s(I)'
_cod_data_source_file cs0c04474_si_003.cif
_cod_data_source_block Rajender052820_1
_cod_depositor_comments
;
The following automatic conversions were performed:

data item '_exptl_absorpt_correction_type' value 'Multi-Scan' was
changed to 'multi-scan' in accordance with the
/home/data/users/saulius/crontab/automatic-downloads/rss-feeds/ACS/lib/dictionaries/cif_core.dic
dictionary named 'cif_core.dic' version 2.4.2 last updated on
2011-04-26.

Automatic conversion script
Id: cif_fix_values 7556 2019-12-06 15:28:31Z antanas 
;
_cod_original_cell_volume 1322.66(11)
_cod_original_sg_symbol_H-M P-1
_cod_database_code 4518327

loop_
_space_group_symop_operation_xyz
x,y,z
-x,-y,-z

loop_
_atom_site_type_symbol
_atom_site_label
_atom_site_fract_x
_atom_site_fract_y
_atom_site_fract_z
_atom_site_U_iso_or_equiv
_atom_site_adp_type
_atom_site_calc_flag
_atom_site_refinement_flags_adp
_atom_site_refinement_flags_occupancy
_atom_site_refinement_flags_posn
_atom_site_occupancy
_atom_site_disorder_assembly
_atom_site_disorder_group
Br Br1 -0.13244(2) 0.65629(2) 1.00290(2) 0.03095(9) Uani d . . . 1 . .
B B1 0.39114(19) 0.47818(16) 0.74887(15) 0.0133(3) Uani d . . . 1 . .
C C1 0.3522(2) 1.10111(19) 0.22763(16) 0.0292(4) Uani d . . . 1 . .
H H1 0.299532 1.065921 0.180649 0.044 Uiso calc U . R 1 . .
H H00Q 0.441797 1.120858 0.188865 0.044 Uiso calc U . R 1 . .
H H00R 0.308758 1.176852 0.239562 0.044 Uiso calc U . R 1 . .
N N1 0.16592(13) 0.77193(13) 0.68635(12) 0.0134(3) Uani d . . . 1 . .
O O1 0.36163(13) 1.01288(12) 0.33560(10) 0.0203(3) Uani d . . . 1 . .
O O2 0.13755(13) 1.01751(12) 0.36546(11) 0.0206(3) Uani d . . . 1 . .
C C2 0.24424(17) 0.97763(15) 0.39926(14) 0.0145(3) Uani d . . . 1 . .
O O4 0.42680(13) 0.46675(12) 0.85610(10) 0.0206(3) Uani d . . . 1 . .
C C4 0.15703(16) 0.85508(14) 0.58600(14) 0.0130(3) Uani d . . . 1 . .
H H4 0.072566 0.891194 0.568704 0.016 Uiso calc U . R 1 . .
O O3 0.46998(12) 0.41076(11) 0.68945(10) 0.0180(3) Uani d . . . 1 . .
C C3 0.26481(16) 0.89032(14) 0.50709(14) 0.0135(3) Uani d . . . 1 . .
C C9 0.08222(17) 0.80897(15) 0.87213(14) 0.0161(3) Uani d . . . 1 . .
C C7 0.28670(16) 0.69457(15) 0.71283(14) 0.0129(3) Uani d . . . 1 . .
H H7 0.301435 0.688153 0.793866 0.015 Uiso calc U . R 1 . .
C C5 0.39538(16) 0.84518(15) 0.54120(15) 0.0153(3) Uani d . . . 1 . .
H H5 0.473477 0.877697 0.493793 0.018 Uiso calc U . R 1 . .
C C6 0.40608(16) 0.75814(15) 0.63895(15) 0.0153(3) Uani d . . . 1 . .
H H6 0.492385 0.735617 0.662615 0.018 Uiso calc U . R 1 . .
C C8 0.05568(16) 0.75353(16) 0.77541(14) 0.0155(3) Uani d . . . 1 . .
H H00A 0.039194 0.663578 0.806523 0.019 Uiso calc U . R 1 . .
H H8 -0.025817 0.791909 0.741862 0.019 Uiso calc U . R 1 . .
C C25 0.5524(3) 0.3150(3) 0.98561(17) 0.0467(7) Uani d . . . 1 . .
H H0AA 0.55593 0.367381 1.038066 0.07 Uiso calc U . R 1 . .
H HB 0.630391 0.260011 0.990946 0.07 Uiso calc U . R 1 . .
H HC 0.470944 0.265193 1.005956 0.07 Uiso calc U . R 1 . .
C C28 0.4666(2) 0.20603(19) 0.8132(2) 0.0359(5) Uani d . . . 1 . .
H H28 0.38055 0.222512 0.851589 0.054 Uiso calc U . R 1 . .
H H00X 0.516061 0.144037 0.866675 0.054 Uiso calc U . R 1 . .
H H00Y 0.451674 0.174682 0.74785 0.054 Uiso calc U . R 1 . .
C C27 0.68106(19) 0.30132(18) 0.71453(15) 0.0236(4) Uani d . . . 1 . .
H H00J 0.66882 0.255325 0.658323 0.035 Uiso calc U . R 1 . .
H H00M 0.736843 0.25262 0.771736 0.035 Uiso calc U . R 1 . .
H H27 0.72456 0.380539 0.676179 0.035 Uiso calc U . R 1 . .
C C26 0.54656(18) 0.32526(16) 0.77227(15) 0.0191(4) Uani d . . . 1 . .
C C24 0.6654(2) 0.4890(2) 0.8391(2) 0.0401(6) Uani d . . . 1 . .
H H00 0.667377 0.537738 0.759488 0.06 Uiso calc U . R 1 . .
H H 0.750312 0.444817 0.851507 0.06 Uiso calc U . R 1 . .
H HA 0.651345 0.54442 0.889314 0.06 Uiso calc U . R 1 . .
C C23 0.5521(2) 0.39577(19) 0.86536(15) 0.0238(4) Uani d . . . 1 . .
C C22 0.28458(18) 0.35946(18) 0.51967(17) 0.0228(4) Uani d . . . 1 . .
H H22 0.370823 0.38874 0.486782 0.027 Uiso calc U . R 1 . .
C C21 0.24381(19) 0.24384(19) 0.51474(19) 0.0273(4) Uani d . . . 1 . .
H H00S 0.302058 0.194908 0.478055 0.033 Uiso calc U . R 1 . .
C C20 0.11859(19) 0.19916(17) 0.56301(17) 0.0223(4) Uani d . . . 1 . .
H H20 0.091916 0.118921 0.561594 0.027 Uiso calc U . R 1 . .
C C19 0.03287(18) 0.27273(18) 0.61329(16) 0.0212(4) Uani d . . . 1 . .
H H19 -0.053838 0.243762 0.645024 0.025 Uiso calc U . R 1 . .
C C18 0.07368(17) 0.38902(17) 0.61734(15) 0.0191(3) Uani d . . . 1 . .
H H18 0.013957 0.439128 0.651424 0.023 Uiso calc U . R 1 . .
C C17 0.20036(17) 0.43307(15) 0.57233(14) 0.0149(3) Uani d . . . 1 . .
C C16 0.24515(18) 0.55840(15) 0.57955(14) 0.0162(3) Uani d . . . 1 . .
H H00H 0.17644 0.6211 0.551394 0.019 Uiso calc U . R 1 . .
H H16 0.328564 0.581663 0.529059 0.019 Uiso calc U . R 1 . .
C C15 0.26935(16) 0.56089(14) 0.70147(13) 0.0128(3) Uani d . . . 1 . .
H H15 0.187937 0.525852 0.752124 0.015 Uiso calc U . R 1 . .
C C14 0.00907(18) 0.77177(17) 0.97870(15) 0.0206(4) Uani d . . . 1 . .
C C13 0.0315(2) 0.81989(19) 1.06902(16) 0.0273(4) Uani d . . . 1 . .
H H00U -0.019161 0.791716 1.14075 0.033 Uiso calc U . R 1 . .
C C12 0.1281(2) 0.90905(19) 1.05321(18) 0.0300(5) Uani d . . . 1 . .
H H00Z 0.144677 0.942569 1.114269 0.036 Uiso calc U . R 1 . .
C C11 0.2011(2) 0.94961(18) 0.94818(19) 0.0280(4) Uani d . . . 1 . .
H H11 0.266921 1.011734 0.936933 0.034 Uiso calc U . R 1 . .
C C10 0.17802(19) 0.89950(16) 0.85899(17) 0.0213(4) Uani d . . . 1 . .
H H00T 0.229048 0.92792 0.787484 0.026 Uiso calc U . R 1 . .

loop_
_atom_site_aniso_label
_atom_site_aniso_U_11
_atom_site_aniso_U_22
_atom_site_aniso_U_33
_atom_site_aniso_U_12
_atom_site_aniso_U_13
_atom_site_aniso_U_23
Br1 0.02650(12) 0.03797(14) 0.02172(12) -0.00601(9) 0.00615(8) 0.00138(9)
B1 0.0163(9) 0.0101(8) 0.0121(8) 0.0007(7) -0.0003(7) -0.0009(6)
C1 0.0357(11) 0.0284(10) 0.0173(9) -0.0076(8) -0.0018(8) 0.0052(8)
N1 0.0112(6) 0.0136(6) 0.0142(7) 0.0049(5) -0.0013(5) -0.0018(5)
O1 0.0199(6) 0.0198(6) 0.0164(6) -0.0014(5) 0.0006(5) 0.0027(5)
O2 0.0208(6) 0.0197(6) 0.0186(6) 0.0046(5) -0.0057(5) 0.0004(5)
C2 0.0178(8) 0.0104(7) 0.0159(8) 0.0008(6) -0.0013(6) -0.0049(6)
O4 0.0241(7) 0.0253(6) 0.0137(6) 0.0161(5) -0.0061(5) -0.0076(5)
C4 0.0138(7) 0.0113(7) 0.0151(8) 0.0042(6) -0.0040(6) -0.0048(6)
O3 0.0209(6) 0.0210(6) 0.0124(5) 0.0094(5) -0.0042(5) -0.0050(5)
C3 0.0139(8) 0.0101(7) 0.0165(8) 0.0021(6) -0.0024(6) -0.0034(6)
C9 0.0160(8) 0.0151(8) 0.0159(8) 0.0080(6) -0.0029(6) -0.0022(6)
C7 0.0124(7) 0.0125(7) 0.0137(7) 0.0046(6) -0.0046(6) -0.0024(6)
C5 0.0125(8) 0.0131(7) 0.0207(8) 0.0007(6) -0.0019(6) -0.0050(6)
C6 0.0109(7) 0.0138(7) 0.0216(8) 0.0030(6) -0.0043(6) -0.0049(6)
C8 0.0127(7) 0.0172(8) 0.0149(8) 0.0022(6) 0.0006(6) -0.0021(6)
C25 0.0677(17) 0.0563(15) 0.0142(9) 0.0493(14) -0.0124(10) -0.0085(10)
C28 0.0402(12) 0.0172(9) 0.0453(13) 0.0052(8) 0.0053(10) -0.0035(9)
C27 0.0250(9) 0.0292(10) 0.0153(8) 0.0156(8) -0.0017(7) -0.0057(7)
C26 0.0236(9) 0.0185(8) 0.0138(8) 0.0097(7) -0.0018(7) -0.0026(7)
C24 0.0289(11) 0.0461(13) 0.0591(15) 0.0136(10) -0.0215(11) -0.0332(12)
C23 0.0270(10) 0.0308(10) 0.0155(8) 0.0200(8) -0.0086(7) -0.0094(7)
C22 0.0157(8) 0.0281(10) 0.0284(10) -0.0025(7) 0.0018(7) -0.0153(8)
C21 0.0182(9) 0.0302(10) 0.0413(11) 0.0040(7) -0.0022(8) -0.0237(9)
C20 0.0223(9) 0.0182(8) 0.0303(10) 0.0000(7) -0.0072(7) -0.0116(7)
C19 0.0164(8) 0.0260(9) 0.0217(9) -0.0045(7) 0.0000(7) -0.0073(7)
C18 0.0157(8) 0.0228(9) 0.0210(9) 0.0032(7) -0.0006(7) -0.0102(7)
C17 0.0161(8) 0.0153(8) 0.0135(7) 0.0016(6) -0.0043(6) -0.0032(6)
C16 0.0221(8) 0.0133(8) 0.0133(8) 0.0006(6) -0.0051(6) -0.0023(6)
C15 0.0152(7) 0.0118(7) 0.0106(7) 0.0010(6) -0.0015(6) -0.0011(6)
C14 0.0218(9) 0.0206(8) 0.0170(8) 0.0084(7) -0.0026(7) -0.0015(7)
C13 0.0336(11) 0.0311(10) 0.0170(9) 0.0164(8) -0.0069(8) -0.0060(8)
C12 0.0400(12) 0.0274(10) 0.0291(10) 0.0181(9) -0.0177(9) -0.0153(8)
C11 0.0290(10) 0.0202(9) 0.0393(11) 0.0077(8) -0.0131(9) -0.0126(8)
C10 0.0216(9) 0.0170(8) 0.0256(9) 0.0056(7) -0.0039(7) -0.0060(7)

loop_
_atom_type_symbol
_atom_type_description
_atom_type_scat_dispersion_real
_atom_type_scat_dispersion_imag
_atom_type_scat_source
C C 0.0181 0.0091 'International Tables Vol C Tables 4.2.6.8 and 6.1.1.4'
H H 0.0000 0.0000 'International Tables Vol C Tables 4.2.6.8 and 6.1.1.4'
B B 0.0090 0.0039 'International Tables Vol C Tables 4.2.6.8 and 6.1.1.4'
Br Br -0.6763 1.2805 'International Tables Vol C Tables 4.2.6.8 and 6.1.1.4'
N N 0.0311 0.0180 'International Tables Vol C Tables 4.2.6.8 and 6.1.1.4'
O O 0.0492 0.0322 'International Tables Vol C Tables 4.2.6.8 and 6.1.1.4'

loop_
_geom_angle_atom_site_label_1
_geom_angle_atom_site_label_2
_geom_angle_atom_site_label_3
_geom_angle_site_symmetry_1
_geom_angle_site_symmetry_3
_geom_angle
_geom_angle_publ_flag
O3 B1 O4 . . 113.37(15) ?
O3 B1 C15 . . 124.50(15) ?
O4 B1 C15 . . 122.13(15) ?
O1 C1 H1 . . 109.5 ?
O1 C1 H00Q . . 109.5 ?
H1 C1 H00Q . . 109.5 ?
O1 C1 H00R . . 109.5 ?
H1 C1 H00R . . 109.5 ?
H00Q C1 H00R . . 109.5 ?
C4 N1 C8 . . 120.81(13) ?
C4 N1 C7 . . 122.47(14) ?
C8 N1 C7 . . 116.72(13) ?
C2 O1 C1 . . 115.84(14) ?
O2 C2 O1 . . 121.77(15) ?
O2 C2 C3 . . 126.74(16) ?
O1 C2 C3 . . 111.49(14) ?
B1 O4 C23 . . 106.84(13) ?
N1 C4 C3 . . 122.73(15) ?
N1 C4 H4 . . 118.6 ?
C3 C4 H4 . . 118.6 ?
B1 O3 C26 . . 106.42(13) ?
C4 C3 C2 . . 118.62(15) ?
C4 C3 C5 . . 117.38(15) ?
C2 C3 C5 . . 123.79(15) ?
C10 C9 C14 . . 116.75(17) ?
C10 C9 C8 . . 122.15(16) ?
C14 C9 C8 . . 121.09(16) ?
N1 C7 C6 . . 109.58(13) ?
N1 C7 C15 . . 112.03(13) ?
C6 C7 C15 . . 112.05(13) ?
N1 C7 H7 . . 107.7 ?
C6 C7 H7 . . 107.7 ?
C15 C7 H7 . . 107.7 ?
C6 C5 C3 . . 120.40(16) ?
C6 C5 H5 . . 119.8 ?
C3 C5 H5 . . 119.8 ?
C5 C6 C7 . . 122.55(15) ?
C5 C6 H6 . . 118.7 ?
C7 C6 H6 . . 118.7 ?
N1 C8 C9 . . 112.60(14) ?
N1 C8 H00A . . 109.1 ?
C9 C8 H00A . . 109.1 ?
N1 C8 H8 . . 109.1 ?
C9 C8 H8 . . 109.1 ?
H00A C8 H8 . . 107.8 ?
C23 C25 H0AA . . 109.5 ?
C23 C25 HB . . 109.5 ?
H0AA C25 HB . . 109.5 ?
C23 C25 HC . . 109.5 ?
H0AA C25 HC . . 109.5 ?
HB C25 HC . . 109.5 ?
C26 C28 H28 . . 109.5 ?
C26 C28 H00X . . 109.5 ?
H28 C28 H00X . . 109.5 ?
C26 C28 H00Y . . 109.5 ?
H28 C28 H00Y . . 109.5 ?
H00X C28 H00Y . . 109.5 ?
C26 C27 H00J . . 109.5 ?
C26 C27 H00M . . 109.5 ?
H00J C27 H00M . . 109.5 ?
C26 C27 H27 . . 109.5 ?
H00J C27 H27 . . 109.5 ?
H00M C27 H27 . . 109.5 ?
O3 C26 C27 . . 109.30(14) ?
O3 C26 C28 . . 106.35(16) ?
C27 C26 C28 . . 110.32(16) ?
O3 C26 C23 . . 102.11(13) ?
C27 C26 C23 . . 114.69(16) ?
C28 C26 C23 . . 113.37(17) ?
C23 C24 H00 . . 109.5 ?
C23 C24 H . . 109.5 ?
H00 C24 H . . 109.5 ?
C23 C24 HA . . 109.5 ?
H00 C24 HA . . 109.5 ?
H C24 HA . . 109.5 ?
O4 C23 C25 . . 108.47(16) ?
O4 C23 C24 . . 107.20(16) ?
C25 C23 C24 . . 110.2(2) ?
O4 C23 C26 . . 101.82(13) ?
C25 C23 C26 . . 115.34(18) ?
C24 C23 C26 . . 113.09(17) ?
C21 C22 C17 . . 120.69(17) ?
C21 C22 H22 . . 119.7 ?
C17 C22 H22 . . 119.7 ?
C20 C21 C22 . . 120.48(17) ?
C20 C21 H00S . . 119.8 ?
C22 C21 H00S . . 119.8 ?
C19 C20 C21 . . 119.32(17) ?
C19 C20 H20 . . 120.3 ?
C21 C20 H20 . . 120.3 ?
C20 C19 C18 . . 120.04(17) ?
C20 C19 H19 . . 120.0 ?
C18 C19 H19 . . 120.0 ?
C17 C18 C19 . . 121.08(16) ?
C17 C18 H18 . . 119.5 ?
C19 C18 H18 . . 119.5 ?
C18 C17 C22 . . 118.35(16) ?
C18 C17 C16 . . 120.75(15) ?
C22 C17 C16 . . 120.89(16) ?
C17 C16 C15 . . 113.09(13) ?
C17 C16 H00H . . 109.0 ?
C15 C16 H00H . . 109.0 ?
C17 C16 H16 . . 109.0 ?
C15 C16 H16 . . 109.0 ?
H00H C16 H16 . . 107.8 ?
C16 C15 C7 . . 112.65(13) ?
C16 C15 B1 . . 113.48(14) ?
C7 C15 B1 . . 109.38(13) ?
C16 C15 H15 . . 107.0 ?
C7 C15 H15 . . 107.0 ?
B1 C15 H15 . . 107.0 ?
C13 C14 C9 . . 122.52(19) ?
C13 C14 Br1 . . 117.25(15) ?
C9 C14 Br1 . . 120.18(14) ?
C12 C13 C14 . . 119.18(19) ?
C12 C13 H00U . . 120.4 ?
C14 C13 H00U . . 120.4 ?
C13 C12 C11 . . 119.88(18) ?
C13 C12 H00Z . . 120.1 ?
C11 C12 H00Z . . 120.1 ?
C12 C11 C10 . . 120.12(19) ?
C12 C11 H11 . . 119.9 ?
C10 C11 H11 . . 119.9 ?
C9 C10 C11 . . 121.54(18) ?
C9 C10 H00T . . 119.2 ?
C11 C10 H00T . . 119.2 ?

loop_
_geom_bond_atom_site_label_1
_geom_bond_atom_site_label_2
_geom_bond_site_symmetry_2
_geom_bond_distance
_geom_bond_publ_flag
Br1 C14 . 1.902(2) ?
B1 O3 . 1.366(2) ?
B1 O4 . 1.366(2) ?
B1 C15 . 1.577(2) ?
C1 O1 . 1.434(2) ?
C1 H1 . 0.98 ?
C1 H00Q . 0.98 ?
C1 H00R . 0.98 ?
N1 C4 . 1.338(2) ?
N1 C8 . 1.454(2) ?
N1 C7 . 1.4837(19) ?
O1 C2 . 1.358(2) ?
O2 C2 . 1.220(2) ?
C2 C3 . 1.448(2) ?
O4 C23 . 1.469(2) ?
C4 C3 . 1.371(2) ?
C4 H4 . 0.95 ?
O3 C26 . 1.461(2) ?
C3 C5 . 1.456(2) ?
C9 C10 . 1.388(3) ?
C9 C14 . 1.398(2) ?
C9 C8 . 1.522(2) ?
C7 C6 . 1.505(2) ?
C7 C15 . 1.555(2) ?
C7 H7 . 1.0 ?
C5 C6 . 1.338(2) ?
C5 H5 . 0.95 ?
C6 H6 . 0.95 ?
C8 H00A . 0.99 ?
C8 H8 . 0.99 ?
C25 C23 . 1.508(3) ?
C25 H0AA . 0.98 ?
C25 HB . 0.98 ?
C25 HC . 0.98 ?
C28 C26 . 1.520(3) ?
C28 H28 . 0.98 ?
C28 H00X . 0.98 ?
C28 H00Y . 0.98 ?
C27 C26 . 1.514(2) ?
C27 H00J . 0.98 ?
C27 H00M . 0.98 ?
C27 H27 . 0.98 ?
C26 C23 . 1.553(2) ?
C24 C23 . 1.522(3) ?
C24 H00 . 0.98 ?
C24 H . 0.98 ?
C24 HA . 0.98 ?
C22 C21 . 1.387(3) ?
C22 C17 . 1.393(2) ?
C22 H22 . 0.95 ?
C21 C20 . 1.387(3) ?
C21 H00S . 0.95 ?
C20 C19 . 1.385(3) ?
C20 H20 . 0.95 ?
C19 C18 . 1.391(3) ?
C19 H19 . 0.95 ?
C18 C17 . 1.390(2) ?
C18 H18 . 0.95 ?
C17 C16 . 1.513(2) ?
C16 C15 . 1.542(2) ?
C16 H00H . 0.99 ?
C16 H16 . 0.99 ?
C15 H15 . 1.0 ?
C14 C13 . 1.390(3) ?
C13 C12 . 1.379(3) ?
C13 H00U . 0.95 ?
C12 C11 . 1.385(3) ?
C12 H00Z . 0.95 ?
C11 C10 . 1.393(3) ?
C11 H11 . 0.95 ?
C10 H00T . 0.95 ?
